data_8104026
loop_
_publ_author_name
'Cenzual, K.'
'Gelato, M.N.'
'Penzo, M.'
'Parthe, E.'

_publ_section_title
;
 Overlooked trigonal symmetry in structures reported with monoclinic
 centered Bravais lattices; trigonal description of Li8 Pb3, Pt Te, Pt3
 Te4, Pt2 Te3, Li Fe6 Ge4, Li Fe6 Ge5, Ca Ga6 Te10 and La3.266 Mn1.1 S6
;
_journal_name_full 'Zeitschrift fuer Kristallographie (149,1979-)'
_journal_page_first 217
_journal_page_last 242
_journal_volume 193
_journal_year 1990
_chemical_formula_sum 'La3.258 Mn1.1 S6'
_space_group_IT_number 160
_symmetry_space_group_name_Hall 'R 3 -2"'
_symmetry_space_group_name_H-M 'R 3 m :H'
_cell_angle_alpha 90
_cell_angle_beta 90
_cell_angle_gamma 120
_cell_formula_units_Z 15
_cell_length_a 14.081
_cell_length_b 14.081
_cell_length_c 21.79999
_cell_volume 3743.294
_citation_journal_id_ASTM ZEKRDZ
_cod_data_source_file Cenzual_ZEKRDZ_1990_1448.cif
_cod_data_source_block La3.258Mn1.1S6
_cod_database_code 8104026

loop_
_symmetry_equiv_pos_as_xyz
x,y,z
-y,x-y,z
-x+y,-x,z
-y,-x,z
x,x-y,z
-x+y,y,z
x+2/3,y+1/3,z+1/3
-y+2/3,x-y+1/3,z+1/3
-x+y+2/3,-x+1/3,z+1/3
-y+2/3,-x+1/3,z+1/3
x+2/3,x-y+1/3,z+1/3
-x+y+2/3,y+1/3,z+1/3
x+1/3,y+2/3,z+2/3
-y+1/3,x-y+2/3,z+2/3
-x+y+1/3,-x+2/3,z+2/3
-y+1/3,-x+2/3,z+2/3
x+1/3,x-y+2/3,z+2/3
-x+y+1/3,y+2/3,z+2/3

loop_
_atom_site_label
_atom_site_type_symbol
_atom_site_fract_x
_atom_site_fract_y
_atom_site_fract_z
_atom_site_occupancy
_atom_site_U_iso_or_equiv
Mn1 Mn+2 0.38 0.62 0 0.5 0.0
Mn4 Mn+2 0 0 0.503 1 0.0
S4 S-2 0.418 0.582 0.113 1 0.0
S8 S-2 0.758 0.242 0.046 1 0.0
La5 La+3 0.534 0.466 0.077 1 0.0
Mn5 Mn+2 0 0 0.652 1 0.0
La1 La+3 0.134 -0.134 0.232 0.69 0.0
Mn3 Mn+2 0 0 0.163 1 0.0
La3 La+3 0.47 0.53 0.252 1 0.0
La6 La+3 0.801 0.199 0.27 1 0.0
La4 La+3 0.53 0.47 0.426 1 0.0
Mn2 Mn+2 0 0 0.02 1 0.0
S3 S-2 0.244 -0.244 0.244 1 0.0
S6 S-2 0.582 0.418 0.297 1 0.0
S2 S-2 0.37 0.037 0.171 1 0.0
S5 S-2 0.582 0.418 0.558 1 0.0
La2 La+3 0.208 -0.208 0.1 0.78 0.0
S7 S-2 0.754 0.246 0.434 1 0.0
S1 S-2 0.034 0.367 0.007 1 0.0
